data_4062453
loop_
_publ_author_name
'Coles, Martyn P.'
'Hitchcock, Peter B.'

_publ_section_title
;
 Exploration of the Suitability of Bicyclic Guanidinates as Ligands in Catalytic
 Chemistry Mediated by Titanium
;
_journal_coden_ASTM ORGND7
_journal_issue 25
_journal_name_full Organometallics
_journal_page_first 5201
_journal_page_last 5211
_journal_paper_doi 10.1021/om0341092
_journal_volume 22
_journal_year 2003
_chemical_formula_moiety 'C22 H42 Cl2 N8 Ti2'
_chemical_formula_structural 'C22 H42 Cl2 N8 Ti2'
_chemical_formula_sum 'C22 H42 Cl2 N8 Ti2'
_chemical_formula_weight 585.34
_chemical_name_common '[{TiCl(C7H12N3)(NtBu)}2]'
_space_group_IT_number 15
_symmetry_cell_setting monoclinic
_symmetry_space_group_name_Hall '-C 2yc'
_symmetry_space_group_name_H-M 'C 1 2/c 1'
_cell_angle_alpha 90
_cell_angle_beta 115.112(2)
_cell_angle_gamma 90
_cell_formula_units_Z 4
_cell_length_a 17.8443(11)
_cell_length_b 9.1562(4)
_cell_length_c 19.2712(10)
_cell_measurement_temperature 173(2)
_cell_volume 2851.0(3)
_diffrn_ambient_temperature 173(2)
_exptl_crystal_density_diffrn 1.364
_cod_original_sg_symbol_H-M 'C 2/c'
_cod_database_code 4062453

loop_
_symmetry_equiv_pos_as_xyz
'x, y, z'
'-x, y, -z+1/2'
'x+1/2, y+1/2, z'
'-x+1/2, y+1/2, -z+1/2'
'-x, -y, -z'
'x, -y, z-1/2'
'-x+1/2, -y+1/2, -z'
'x+1/2, -y+1/2, z-1/2'

loop_
_atom_site_label
_atom_site_type_symbol
_atom_site_fract_x
_atom_site_fract_y
_atom_site_fract_z
_atom_site_U_iso_or_equiv
_atom_site_adp_type
_atom_site_occupancy
_atom_site_symmetry_multiplicity
_atom_site_calc_flag
_atom_site_refinement_flags
_atom_site_disorder_assembly
_atom_site_disorder_group
Ti Ti 0.05010(2) 0.04963(4) 0.07426(2) 0.01981(14) Uani 1 1 d . . .
Cl Cl -0.01634(4) 0.21898(6) 0.11917(3) 0.03602(18) Uani 1 1 d . . .
N1 N 0.13356(11) -0.0026(2) 0.18525(10) 0.0268(4) Uani 1 1 d . . .
N2 N 0.16925(11) 0.0103(2) 0.08936(10) 0.0271(4) Uani 1 1 d . . .
N3 N 0.26827(11) -0.0854(2) 0.20744(11) 0.0308(5) Uani 1 1 d . . .
N4 N -0.01396(10) -0.11347(18) 0.03255(10) 0.0210(4) Uani 1 1 d . . .
C1 C 0.19394(13) -0.0282(2) 0.16261(13) 0.0242(5) Uani 1 1 d . A .
C5 C 0.32739(14) -0.1134(3) 0.17466(15) 0.0398(6) Uani 1 1 d . A .
H5A H 0.3629 -0.1976 0.201 0.048 Uiso 1 1 calc R . .
H5B H 0.3634 -0.0271 0.1822 0.048 Uiso 1 1 calc R . .
C6 C 0.28134(15) -0.1457(3) 0.09003(15) 0.0402(6) Uani 1 1 d . . .
H6A H 0.2507 -0.2389 0.0828 0.048 Uiso 1 1 calc R A .
H6B H 0.3213 -0.1565 0.0672 0.048 Uiso 1 1 calc R . .
C7 C 0.22089(15) -0.0230(3) 0.04969(15) 0.0358(6) Uani 1 1 d . A .
H7A H 0.2521 0.0654 0.0481 0.043 Uiso 1 1 calc R . .
H7B H 0.1853 -0.0522 -0.0037 0.043 Uiso 1 1 calc R . .
C8 C -0.03162(13) -0.2497(2) 0.06502(12) 0.0248(5) Uani 1 1 d . A .
C9 C -0.09945(15) -0.3363(2) 0.00093(14) 0.0346(6) Uani 1 1 d . . .
H9A H -0.0806 -0.3615 -0.0385 0.052 Uiso 1 1 calc R A .
H9B H -0.1497 -0.2768 -0.0219 0.052 Uiso 1 1 calc R . .
H9C H -0.1114 -0.4259 0.0222 0.052 Uiso 1 1 calc R . .
C10 C -0.06051(16) -0.2111(3) 0.12635(14) 0.0369(6) Uani 1 1 d . . .
H10A H -0.1114 -0.1531 0.1036 0.055 Uiso 1 1 calc R A .
H10B H -0.0174 -0.1544 0.1669 0.055 Uiso 1 1 calc R . .
H10C H -0.0714 -0.3009 0.1482 0.055 Uiso 1 1 calc R . .
C11 C 0.04767(15) -0.3401(3) 0.09888(16) 0.0400(6) Uani 1 1 d . . .
H11A H 0.0654 -0.3638 0.0585 0.06 Uiso 1 1 calc R A .
H11B H 0.0374 -0.4305 0.1206 0.06 Uiso 1 1 calc R . .
H11C H 0.0912 -0.2839 0.1393 0.06 Uiso 1 1 calc R . .
C2 C 0.14878(15) -0.0318(3) 0.26393(13) 0.0341(6) Uani 0.893(7) 1 d P A 1
H2A H 0.1292 -0.1314 0.2676 0.041 Uiso 0.893(7) 1 calc PR A 1
H2B H 0.117 0.0383 0.28 0.041 Uiso 0.893(7) 1 calc PR A 1
C3 C 0.23924(18) -0.0194(3) 0.31703(16) 0.0384(9) Uani 0.893(7) 1 d P A 1
H3A H 0.2485 -0.0506 0.3692 0.046 Uiso 0.893(7) 1 calc PR A 1
H3B H 0.2572 0.0835 0.3196 0.046 Uiso 0.893(7) 1 calc PR A 1
C4 C 0.28979(15) -0.1155(3) 0.28790(14) 0.0370(6) Uani 0.893(7) 1 d P A 1
H4A H 0.3495 -0.0968 0.3186 0.044 Uiso 0.893(7) 1 calc PR A 1
H4B H 0.279 -0.2196 0.2941 0.044 Uiso 0.893(7) 1 calc PR A 1
C2A C 0.14878(15) -0.0318(3) 0.26393(13) 0.0341(6) Uani 0.107(7) 1 d P A 2
H2A1 H 0.0972 -0.0684 0.2653 0.041 Uiso 0.107(7) 1 calc PR A 2
H2A2 H 0.1641 0.0605 0.2934 0.041 Uiso 0.107(7) 1 calc PR A 2
C3A C 0.2173(12) -0.143(3) 0.3019(11) 0.027(7) Uani 0.107(7) 1 d P A 2
H3A1 H 0.2338 -0.1423 0.3578 0.033 Uiso 0.107(7) 1 calc PR A 2
H3A2 H 0.1957 -0.2418 0.2826 0.033 Uiso 0.107(7) 1 calc PR A 2
C4A C 0.28979(15) -0.1155(3) 0.28790(14) 0.0370(6) Uani 0.107(7) 1 d P A 2
H4A1 H 0.3268 -0.2016 0.3042 0.044 Uiso 0.107(7) 1 calc PR A 2
H4A2 H 0.3204 -0.0311 0.3192 0.044 Uiso 0.107(7) 1 calc PR A 2

loop_
_atom_site_aniso_label
_atom_site_aniso_U_11
_atom_site_aniso_U_22
_atom_site_aniso_U_33
_atom_site_aniso_U_23
_atom_site_aniso_U_13
_atom_site_aniso_U_12
Ti 0.0176(2) 0.0209(2) 0.0200(2) -0.00011(14) 0.00711(17) 0.00150(15)
Cl 0.0325(3) 0.0388(3) 0.0386(4) -0.0084(2) 0.0169(3) 0.0077(3)
N1 0.0216(10) 0.0338(10) 0.0223(10) 0.0022(8) 0.0066(8) 0.0026(8)
N2 0.0194(10) 0.0361(10) 0.0263(11) 0.0053(8) 0.0101(8) 0.0045(8)
N3 0.0210(10) 0.0338(10) 0.0312(11) 0.0047(8) 0.0049(8) 0.0054(8)
N4 0.0197(9) 0.0204(9) 0.0241(10) 0.0019(7) 0.0103(8) 0.0030(7)
C1 0.0193(11) 0.0199(11) 0.0284(13) 0.0001(8) 0.0053(10) -0.0005(9)
C5 0.0236(13) 0.0402(14) 0.0521(17) 0.0099(12) 0.0127(12) 0.0093(11)
C6 0.0311(14) 0.0473(15) 0.0473(16) 0.0059(12) 0.0216(12) 0.0134(12)
C7 0.0283(13) 0.0467(15) 0.0386(15) 0.0089(11) 0.0203(12) 0.0091(11)
C8 0.0299(13) 0.0204(10) 0.0261(12) 0.0037(8) 0.0137(10) 0.0002(9)
C9 0.0415(14) 0.0253(12) 0.0370(14) -0.0013(10) 0.0167(11) -0.0081(11)
C10 0.0470(16) 0.0367(14) 0.0327(14) 0.0019(10) 0.0225(12) -0.0085(11)
C11 0.0396(15) 0.0258(12) 0.0507(17) 0.0104(11) 0.0153(13) 0.0058(11)
C2 0.0346(14) 0.0386(13) 0.0252(13) 0.0029(10) 0.0089(11) 0.0022(11)
C3 0.0395(17) 0.040(2) 0.0246(15) 0.0003(12) 0.0025(13) 0.0022(14)
C4 0.0330(13) 0.0345(13) 0.0304(14) 0.0041(10) 0.0009(11) 0.0051(11)
C2A 0.0346(14) 0.0386(13) 0.0252(13) 0.0029(10) 0.0089(11) 0.0022(11)
C3A 0.016(11) 0.047(16) 0.012(11) 0.014(9) -0.001(8) 0.009(10)
C4A 0.0330(13) 0.0345(13) 0.0304(14) 0.0041(10) 0.0009(11) 0.0051(11)

loop_
_geom_bond_atom_site_label_1
_geom_bond_atom_site_label_2
_geom_bond_distance
_geom_bond_site_symmetry_2
_geom_bond_publ_flag
Ti N4 1.8447(17) . ?
Ti N4 1.9667(17) 5 ?
Ti N2 2.0519(18) . ?
Ti N1 2.0779(18) . ?
Ti Cl 2.3301(7) . ?
Ti C1 2.507(2) . ?
Ti Ti 2.8056(7) 5 ?
N1 C1 1.343(3) . ?
N1 C2 1.447(3) . ?
N2 C1 1.335(3) . ?
N2 C7 1.457(3) . ?
N3 C1 1.344(3) . ?
N3 C4 1.457(3) . ?
N3 C5 1.464(3) . ?
N4 C8 1.488(3) . ?
N4 Ti 1.9667(17) 5 ?
C5 C6 1.512(4) . ?
C6 C7 1.523(3) . ?
C8 C10 1.518(3) . ?
C8 C11 1.526(3) . ?
C8 C9 1.533(3) . ?
C2 C3 1.505(4) . ?
C3 C4 1.527(4) . ?

loop_
_cod_changelog_entry_id
_cod_changelog_entry_author
_cod_changelog_entry_date
_cod_changelog_entry_text
1 'Vaitkus, Antanas' 2024-10-11T12:38:43+03:00 'Updated bibliographic information.'
